data_7710004
loop_
_publ_author_name
'Wu, Cong'
'Gao, Kaige'
'Yao, Zi-Shuo'
'Tao, Jun'

_publ_section_title
;
 A series of dynamic single crystals of [MII(en)3]SO4 (M = Ni , Mn, Cd)
 shows tunable dielectric property and anisotropic thermal expansion
;
_journal_name_full 'Dalton Transactions'
_journal_paper_doi 10.1039/D2DT00506A
_journal_year 2022
_chemical_formula_moiety 'C6 H24 Mn1 N6, O4 S1'
_chemical_formula_sum 'C6 H24 Mn N6 O4 S'
_chemical_formula_weight 331.31
_space_group_crystal_system trigonal
_space_group_IT_number 163
_space_group_name_Hall '-P 3 2c'
_space_group_name_H-M_alt 'P -3 1 c'
_atom_sites_solution_hydrogens geom
_audit_creation_date 2022-02-16
_audit_creation_method
;
Olex2 1.3
(compiled 2020.07.31 svn.rc2a77460 for OlexSys, GUI svn.r6145)
;
_audit_update_record
;
2022-02-16 deposited with the CCDC.	2022-04-04 downloaded from the CCDC.
;
_cell_angle_alpha 90
_cell_angle_beta 90
_cell_angle_gamma 120
_cell_formula_units_Z 2
_cell_length_a 9.0947(4)
_cell_length_b 9.0947(4)
_cell_length_c 9.5725(5)
_cell_measurement_reflns_used 2218
_cell_measurement_temperature 293(2)
_cell_measurement_theta_max 29.7850
_cell_measurement_theta_min 4.4990
_cell_volume 685.70(6)
_computing_cell_refinement 'CrysAlisPro 1.171.40.53 (Rigaku OD, 2019)'
_computing_data_collection 'CrysAlisPro 1.171.40.53 (Rigaku OD, 2019)'
_computing_data_reduction 'CrysAlisPro 1.171.40.53 (Rigaku OD, 2019)'
_computing_molecular_graphics 'Olex2 1.3 (Dolomanov et al., 2009)'
_computing_publication_material 'Olex2 1.3 (Dolomanov et al., 2009)'
_computing_structure_refinement 'SHELXL 2016/6 (Sheldrick, 2015)'
_computing_structure_solution 'SHELXT 2014/5 (Sheldrick, 2014)'
_diffrn_ambient_temperature 293(2)
_diffrn_detector_area_resol_mean 5.8140
_diffrn_measured_fraction_theta_full 0.995
_diffrn_measured_fraction_theta_max 0.931
_diffrn_measurement_details
;
List of Runs (angles in degrees, time in seconds):

  # Type    Start    End  Width  t~exp~   \w     \q     \k     \f   Frames
#--------------------------------------------------------------------------
  1  \w    -37.00  -9.00   0.50    3.00    --    0.10 -43.00-127.00   56
  2  \w    -63.00  30.00   0.50    3.00    --    0.10 -82.00-120.00  186
  3  \w    -53.00 -28.00   0.50    3.00    --    0.10 -82.00-180.00   50
;
_diffrn_measurement_device 'four-circle diffractometer'
_diffrn_measurement_device_type 'XtaLAB AFC12 (RINC): Kappa single'
_diffrn_measurement_method '\w scans'
_diffrn_radiation_type MoK\a
_diffrn_radiation_wavelength 0.71073
_diffrn_reflns_av_R_equivalents 0.0320
_diffrn_reflns_av_unetI/netI 0.0217
_diffrn_reflns_Laue_measured_fraction_full 0.995
_diffrn_reflns_Laue_measured_fraction_max 0.931
_diffrn_reflns_limit_h_max 12
_diffrn_reflns_limit_h_min -12
_diffrn_reflns_limit_k_max 7
_diffrn_reflns_limit_k_min -12
_diffrn_reflns_limit_l_max 13
_diffrn_reflns_limit_l_min -11
_diffrn_reflns_number 3906
_diffrn_reflns_point_group_measured_fraction_full 0.995
_diffrn_reflns_point_group_measured_fraction_max 0.931
_diffrn_reflns_theta_full 25.242
_diffrn_reflns_theta_max 29.529
_diffrn_reflns_theta_min 4.258
_exptl_absorpt_coefficient_mu 1.133
_exptl_absorpt_correction_T_max 1.00000
_exptl_absorpt_correction_T_min 0.32574
_exptl_absorpt_correction_type multi-scan
_exptl_absorpt_process_details
;
CrysAlisPro 1.171.40.53 (Rigaku Oxford Diffraction, 2019)
Empirical absorption correction using spherical harmonics,
 implemented in SCALE3 ABSPACK scaling algorithm.
;
_exptl_crystal_colour 'clear light colourless'
_exptl_crystal_colour_lustre clear
_exptl_crystal_colour_modifier light
_exptl_crystal_colour_primary colourless
_exptl_crystal_density_diffrn 1.605
_exptl_crystal_description hexagonal
_exptl_crystal_F_000 350
_exptl_crystal_size_max 0.2
_exptl_crystal_size_mid 0.1
_exptl_crystal_size_min 0.1
_refine_diff_density_max 0.677
_refine_diff_density_min -0.244
_refine_diff_density_rms 0.057
_refine_ls_extinction_method none
_refine_ls_goodness_of_fit_ref 1.115
_refine_ls_hydrogen_treatment constr
_refine_ls_matrix_type full
_refine_ls_number_parameters 41
_refine_ls_number_reflns 608
_refine_ls_number_restraints 0
_refine_ls_restrained_S_all 1.115
_refine_ls_R_factor_all 0.0322
_refine_ls_R_factor_gt 0.0290
_refine_ls_shift/su_max 0.000
_refine_ls_shift/su_mean 0.000
_refine_ls_structure_factor_coef Fsqd
_refine_ls_weighting_details 'w=1/[\s^2^(Fo^2^)+(0.0439P)^2^+0.1754P] where P=(Fo^2^+2Fc^2^)/3'
_refine_ls_weighting_scheme calc
_refine_ls_wR_factor_gt 0.0770
_refine_ls_wR_factor_ref 0.0788
_reflns_Friedel_coverage 0.000
_reflns_number_gt 552
_reflns_number_total 608
_reflns_threshold_expression 'I > 2\s(I)'
_cod_data_source_file d2dt00506a2.cif
_cod_data_source_block p-31c_CCDC1
_cod_original_cell_volume 685.70(7)
_cod_database_code 7710004
_shelx_shelxl_version_number 2016/6
_shelx_space_group_comment
;
The symmetry employed for this shelxl refinement is uniquely defined
by the following loop, which should always be used as a source of
symmetry information in preference to the above space-group names.
They are only intended as comments.
;
_shelx_estimated_absorpt_t_max 0.895
_shelx_estimated_absorpt_t_min 0.805
_olex2_refinement_description
;
1. Fixed Uiso
 At 1.2 times of:
  All C(H,H) groups, All N(H,H) groups
2. Others
 Fixed Sof: O1(0.33333) O2(0.33333)
3.a Secondary CH2 refined with riding coordinates:
 N1(H1A,H1B), C1(H1C,H1D)
;
_olex2_submission_special_instructions 'No special instructions were received'
_oxdiff_exptl_absorpt_empirical_details
;
Empirical correction (ABSPACK) includes:
- Absorption correction using spherical harmonics
- Frame scaling
;

loop_
_space_group_symop_operation_xyz
'x, y, z'
'-y, x-y, z'
'-x+y, -x, z'
'-y, -x, -z+1/2'
'-x+y, y, -z+1/2'
'x, x-y, -z+1/2'
'-x, -y, -z'
'y, -x+y, -z'
'x-y, x, -z'
'y, x, z-1/2'
'x-y, -y, z-1/2'
'-x, -x+y, z-1/2'

loop_
_atom_site_label
_atom_site_type_symbol
_atom_site_fract_x
_atom_site_fract_y
_atom_site_fract_z
_atom_site_U_iso_or_equiv
_atom_site_adp_type
_atom_site_occupancy
_atom_site_site_symmetry_order
_atom_site_calc_flag
_atom_site_refinement_flags_posn
_atom_site_refinement_flags_adp
_atom_site_refinement_flags_occupancy
_atom_site_disorder_assembly
_atom_site_disorder_group
Mn1 Mn 0.666667 0.333333 0.250000 0.02263(19) Uani 1 6 d S T P . .
N1 N 0.69510(18) 0.55724(18) 0.37605(13) 0.0350(3) Uani 1 1 d . . . . .
H1A H 0.605262 0.570089 0.363078 0.042 Uiso 1 1 calc R U . . .
H1B H 0.702636 0.539920 0.466624 0.042 Uiso 1 1 calc R U . . .
C1 C 0.8498(2) 0.7095(2) 0.32902(18) 0.0389(4) Uani 1 1 d . . . . .
H1C H 0.948684 0.711075 0.368840 0.047 Uiso 1 1 calc R U . . .
H1D H 0.848598 0.810275 0.360429 0.047 Uiso 1 1 calc R U . . .
S1 S 0.666667 0.333333 0.750000 0.0236(2) Uani 1 6 d S T P . .
O1 O 0.5543(12) 0.2184(8) 0.8555(6) 0.094(3) Uani 0.3333 1 d . . P A -1
O2 O 0.5145(11) 0.308(2) 0.8130(7) 0.129(4) Uani 0.3333 1 d . . P A -2

loop_
_atom_site_aniso_label
_atom_site_aniso_U_11
_atom_site_aniso_U_22
_atom_site_aniso_U_33
_atom_site_aniso_U_23
_atom_site_aniso_U_13
_atom_site_aniso_U_12
Mn1 0.0227(2) 0.0227(2) 0.0224(3) 0.000 0.000 0.01137(11)
N1 0.0434(7) 0.0334(7) 0.0298(7) -0.0036(5) 0.0026(5) 0.0204(6)
C1 0.0448(9) 0.0279(7) 0.0399(9) -0.0075(6) -0.0086(7) 0.0151(7)
S1 0.0248(3) 0.0248(3) 0.0211(4) 0.000 0.000 0.01241(14)
O1 0.118(6) 0.060(3) 0.050(3) 0.018(2) 0.038(4) 0.005(4)
O2 0.074(5) 0.282(13) 0.071(4) 0.015(6) 0.016(3) 0.118(7)

loop_
_atom_type_symbol
_atom_type_description
_atom_type_scat_dispersion_real
_atom_type_scat_dispersion_imag
_atom_type_scat_source
C C 0.0033 0.0016 'International Tables Vol C Tables 4.2.6.8 and 6.1.1.4'
H H 0.0000 0.0000 'International Tables Vol C Tables 4.2.6.8 and 6.1.1.4'
Mn Mn 0.3368 0.7283 'International Tables Vol C Tables 4.2.6.8 and 6.1.1.4'
N N 0.0061 0.0033 'International Tables Vol C Tables 4.2.6.8 and 6.1.1.4'
O O 0.0106 0.0060 'International Tables Vol C Tables 4.2.6.8 and 6.1.1.4'
S S 0.1246 0.1234 'International Tables Vol C Tables 4.2.6.8 and 6.1.1.4'

loop_
_geom_angle_atom_site_label_1
_geom_angle_atom_site_label_2
_geom_angle_atom_site_label_3
_geom_angle
_geom_angle_site_symmetry_1
_geom_angle_site_symmetry_3
_geom_angle_publ_flag
N1 Mn1 N1 77.91(7) 6 3_665 ?
N1 Mn1 N1 77.91(7) 5_655 . ?
N1 Mn1 N1 94.32(5) 5_655 4_665 ?
N1 Mn1 N1 94.32(5) 6 5_655 ?
N1 Mn1 N1 94.32(5) 6 4_665 ?
N1 Mn1 N1 94.49(7) 3_665 5_655 ?
N1 Mn1 N1 94.32(5) 3_665 . ?
N1 Mn1 N1 94.49(7) 6 2_655 ?
N1 Mn1 N1 94.32(5) 2_655 . ?
N1 Mn1 N1 94.32(5) 3_665 2_655 ?
N1 Mn1 N1 168.67(7) 3_665 4_665 ?
N1 Mn1 N1 168.66(7) 5_655 2_655 ?
N1 Mn1 N1 94.48(7) . 4_665 ?
N1 Mn1 N1 168.67(7) 6 . ?
N1 Mn1 N1 77.91(7) 2_655 4_665 ?
Mn1 N1 H1A 110.1 . . ?
Mn1 N1 H1B 110.1 . . ?
H1A N1 H1B 108.4 . . ?
C1 N1 Mn1 108.01(10) . . ?
C1 N1 H1A 110.1 . . ?
C1 N1 H1B 110.1 . . ?
N1 C1 C1 109.58(11) . 5_655 ?
N1 C1 H1C 109.8 . . ?
N1 C1 H1D 109.8 . . ?
C1 C1 H1C 109.8 5_655 . ?
C1 C1 H1D 109.8 5_655 . ?
H1C C1 H1D 108.2 . . ?

loop_
_geom_bond_atom_site_label_1
_geom_bond_atom_site_label_2
_geom_bond_distance
_geom_bond_site_symmetry_2
_geom_bond_publ_flag
Mn1 N1 2.2678(13) 6 ?
Mn1 N1 2.2679(13) 4_665 ?
Mn1 N1 2.2678(13) . ?
Mn1 N1 2.2678(13) 3_665 ?
Mn1 N1 2.2678(13) 5_655 ?
Mn1 N1 2.2678(13) 2_655 ?
N1 H1A 0.8900 . ?
N1 H1B 0.8900 . ?
N1 C1 1.467(2) . ?
C1 C1 1.515(3) 5_655 ?
C1 H1C 0.9700 . ?
C1 H1D 0.9700 . ?
S1 O1 1.445(5) . ?
S1 O2 1.419(6) . ?

loop_
_geom_torsion_atom_site_label_1
_geom_torsion_atom_site_label_2
_geom_torsion_atom_site_label_3
_geom_torsion_atom_site_label_4
_geom_torsion
_geom_torsion_site_symmetry_1
_geom_torsion_site_symmetry_2
_geom_torsion_site_symmetry_3
_geom_torsion_site_symmetry_4
_geom_torsion_publ_flag
Mn1 N1 C1 C1 43.07(19) . . . 5_655 ?
